data_7119548
loop_
_publ_author_name
'Hill, Anthony F.'
'Kong, Richard Y.'

_publ_section_title
;
 An anionic nucleophilic d(4) carbyne complex.
;
_journal_issue 12
_journal_name_full 'Chemical communications (Cambridge, England)'
_journal_page_first 2032
_journal_page_last 2035
_journal_paper_doi 10.1039/c6cc09718a
_journal_volume 53
_journal_year 2017
_chemical_formula_moiety 'C39 H62 O2 P2 S W'
_chemical_formula_sum 'C39 H62 O2 P2 S W'
_chemical_formula_weight 840.73
_space_group_crystal_system monoclinic
_space_group_IT_number 14
_space_group_name_Hall '-P 2ybc'
_space_group_name_H-M_alt 'P 1 21/c 1'
_symmetry_space_group_name_Hall '-P 2ybc'
_symmetry_space_group_name_H-M 'P 1 21/c 1'
_atom_sites_solution_hydrogens geom
_atom_sites_solution_primary iterative
_audit_creation_date 2016-09-28
_audit_creation_method
;
Olex2 1.2
(compiled 2016.09.09 svn.r3337 for OlexSys, GUI svn.r5227)
;
_audit_update_record
;
2016-11-08 deposited with the CCDC.
2016-12-15 downloaded from the CCDC.
;
_cell_angle_alpha 90
_cell_angle_beta 106.3363(10)
_cell_angle_gamma 90
_cell_formula_units_Z 8
_cell_length_a 21.70419(20)
_cell_length_b 20.77394(16)
_cell_length_c 18.14956(16)
_cell_measurement_reflns_used 40607
_cell_measurement_temperature 150.01(10)
_cell_measurement_theta_max 73.6350
_cell_measurement_theta_min 3.5180
_cell_volume 7852.92(12)
_computing_cell_refinement 'CrysAlisPro 1.171.38.43 (Rigaku OD, 2015)'
_computing_data_collection 'CrysAlisPro 1.171.38.43 (Rigaku OD, 2015)'
_computing_data_reduction 'CrysAlisPro 1.171.38.43 (Rigaku OD, 2015)'
_computing_molecular_graphics 'Olex2 (Dolomanov et al., 2009)'
_computing_publication_material 'Olex2 (Dolomanov et al., 2009)'
_computing_structure_refinement 'ShelXL (Sheldrick, 2015)'
_computing_structure_solution 'olex2.solve (Bourhis et al., 2015)'
_diffrn_ambient_environment N~2~
_diffrn_ambient_temperature 150.01(10)
_diffrn_detector 'CCD plate'
_diffrn_detector_area_resol_mean 8.1297
_diffrn_detector_type EosS2
_diffrn_measured_fraction_theta_full 1.000
_diffrn_measured_fraction_theta_max 0.994
_diffrn_measurement_details
;
List of Runs (angles in degrees, time in seconds):

  # Type    Start    End  Width  t~exp~   \w     \q     \k     \f   Frames
#--------------------------------------------------------------------------
  1  \w   -104.00 -20.00   1.00    2.50    --  -37.04 -57.00   0.00   84
  2  \w     18.00 106.00   1.00    2.50    --   37.04  38.00  60.00   88
  3  \w     23.00  90.00   1.00    2.50    --   37.04-125.00 -90.00   67
  4  \w     20.00 104.00   1.00    2.50    --   37.04  57.00 120.00   84
  5  \w      1.00  76.00   1.00    2.50    --   37.04 -99.00 150.00   75
  6  \w    -30.00  54.00   1.00    2.50    --   37.04 -57.00-150.00   84
  7  \w     23.00  90.00   1.00    2.50    --   37.04-125.00 -30.00   67
  8  \w     10.00 105.00   1.00    2.50    --   37.04  77.00 150.00   95
  9  \w     18.00 106.00   1.00    2.50    --   37.04  38.00   0.00   88
 10  \w      1.00  76.00   1.00    2.50    --   37.04 -99.00  30.00   75
 11  \w    -29.00  58.00   1.00    2.50    --   37.04 -66.00  98.00   87
 12  \w    -32.00  56.00   1.00    2.50    --   37.04 -38.00   0.00   88
 13  \w      1.00  76.00   1.00    2.50    --   37.04 -99.00-120.00   75
 14  \w     10.00 105.00   1.00    2.50    --   37.04  77.00 -60.00   95
 15  \w     20.00 104.00   1.00    2.50    --   37.04  57.00 -90.00   84
 16  \w     41.00 157.00   1.00   10.00    --  111.00 -12.00 150.00  116
 17  \w     92.00 178.00   1.00   10.00    --  111.00  38.00 120.00   86
 18  \w     41.00 116.00   1.00   10.00    --  111.00-111.00-180.00   75
 19  \w     84.00 178.00   1.00   10.00    --  111.00  77.00 -60.00   94
 20  \w     86.00 178.00   1.00   10.00    --  111.00  25.00 150.00   92
 21  \w    100.00 178.00   1.00   10.00    --  111.00 111.00 150.00   78
 22  \w    100.00 178.00   1.00   10.00    --  111.00 111.00-180.00   78
 23  \w     44.00 131.00   1.00   10.00    --  111.00 -64.00  60.00   87
 24  \w     43.00 138.00   1.00   10.00    --  111.00 -77.00-180.00   95
 25  \w     42.00 146.00   1.00   10.00    --  111.00 -92.00 -60.00  104
 26  \w     94.00 178.00   1.00   10.00    --  111.00  50.00  90.00   84
 27  \w     42.00 146.00   1.00   10.00    --  111.00 -92.00 120.00  104
 28  \w     41.00 116.00   1.00   10.00    --  111.00-111.00  90.00   75
 29  \w     41.00 132.00   1.00   10.00    --  111.00 -32.00-157.63   91
 30  \w     41.00 116.00   1.00   10.00    --  111.00-111.00 120.00   75
 31  \w     41.00 116.00   1.00   10.00    --  111.00-111.00   0.00   75
 32  \w     42.00 146.00   1.00   10.00    --  111.00 -92.00   0.00  104
 33  \w    113.00 143.00   1.00   10.00    --  111.00 178.00 120.00   30
 34  \w     70.00 109.00   1.00   10.00    --  111.00 -38.00   0.00   39
 35  \w    107.00 133.00   1.00   10.00    --  111.00  64.00  30.00   26
 36  \w     67.00  94.00   1.00   10.00    --  111.00  11.00 -22.76   27
 37  \w    101.00 127.00   1.00   10.00    --  111.00 -50.00 -30.00   26
 38  \w     79.00 104.00   1.00   10.00    --  111.00-111.00 -90.00   25
 39  \w     67.00  93.00   1.00   10.00    --  111.00 -64.00-150.00   26
 40  \w    106.00 131.00   1.00   10.00    --  111.00 -64.00-150.00   25
 41  \w     78.00 116.00   1.00   10.00    --  111.00-111.00-120.00   38
 42  \w     52.00  79.00   1.00   10.00    --  111.00-111.00  30.00   27
 43  \w     85.00 111.00   1.00   10.00    --  111.00-111.00  30.00   26
 44  \w     42.00  74.00   1.00   10.00    --  111.00 -38.00  90.00   32
 45  \w     86.00 124.00   1.00   10.00    --  111.00 -38.00  90.00   38
 46  \w    100.00 125.00   1.00   10.00    --  111.00 -25.00  90.00   25
 47  \w     45.00  95.00   1.00   10.00    --  111.00 -25.00  90.00   50
 48  \w     43.00  68.00   1.00   10.00    --  111.00-111.00 -90.00   25
 49  \w     70.00 114.00   1.00   10.00    --  111.00-111.00-150.00   44
 50  \w     45.00  71.00   1.00   10.00    --  111.00 -77.00  30.00   26
 51  \w     89.00 115.00   1.00   10.00    --  111.00 -77.00  30.00   26
 52  \w     79.00 105.00   1.00   10.00    --  111.00-111.00 -30.00   26
 53  \w    111.00 136.00   1.00   10.00    --  111.00 -25.00 -60.00   25
 54  \w     96.00 122.00   1.00   10.00    --  111.00 -38.00 -60.00   26
 55  \w    130.00 164.00   1.00   10.00    --  111.00  50.00-180.00   34
 56  \w    132.00 157.00   1.00   10.00    --  111.00 -12.00 -90.00   25
 57  \w     57.00  82.00   1.00   10.00    --  111.00 -12.00 -90.00   25
 58  \w     42.00  89.00   1.00   10.00    --  111.00 -25.00 -60.00   47
 59  \w    106.00 132.00   1.00   10.00    --  111.00 -25.00   0.00   26
 60  \w     42.00  71.00   1.00   10.00    --  111.00 -25.00   0.00   29
 61  \w     73.00 125.00   1.00   10.00    --  111.00 -64.00 150.00   52
 62  \w     42.00  78.00   1.00   10.00    --  111.00 -38.00 -60.00   36
 63  \w    139.00 174.00   1.00   10.00    --  111.00  38.00  90.00   35
 64  \w     77.00 116.00   1.00   10.00    --  111.00-111.00 -60.00   39
 65  \w     86.00 112.00   1.00   10.00    --  111.00-111.00 150.00   26
 66  \w    101.00 178.00   1.00   10.00    --  111.00 111.00-120.00   77
 67  \w     94.00 121.00   1.00   10.00    --  111.00  50.00 -90.00   27
 68  \w    133.00 159.00   1.00   10.00    --  111.00  64.00 -30.00   26
 69  \w    143.00 169.00   1.00   10.00    --  111.00  12.00-150.00   26
 70  \w     71.00  97.00   1.00   10.00    --  111.00 -64.00-180.00   26
 71  \w     88.00 115.00   1.00   10.00    --  111.00  12.00-150.00   27
 72  \w    101.00 127.00   1.00   10.00    --  111.00 178.00-150.00   26
 73  \w     48.00 128.00   1.00   10.00    --  111.00 -50.00  90.00   80
 74  \w     92.00 118.00   1.00   10.00    --  111.00 -79.00 -96.86   26
 75  \w     50.00  76.00   1.00   10.00    --  111.00  -2.00 -40.17   26
 76  \w     44.00  74.00   1.00   10.00    --  111.00 -79.00 -96.86   30
;
_diffrn_measurement_device 'four-circle diffractometer'
_diffrn_measurement_device_type 'SuperNova, Dual, Cu at zero, EosS2'
_diffrn_measurement_method '\w scans'
_diffrn_orient_matrix_type 'CrysAlisPro convention (1999,Acta A55,543-557)'
_diffrn_orient_matrix_UB_11 0.0113222000
_diffrn_orient_matrix_UB_12 -0.0545833000
_diffrn_orient_matrix_UB_13 -0.0521686000
_diffrn_orient_matrix_UB_21 0.0725805000
_diffrn_orient_matrix_UB_22 0.0141691000
_diffrn_orient_matrix_UB_23 0.0256484000
_diffrn_orient_matrix_UB_31 0.0085247000
_diffrn_orient_matrix_UB_32 -0.0481385000
_diffrn_orient_matrix_UB_33 0.0667066000
_diffrn_radiation_monochromator mirror
_diffrn_radiation_probe x-ray
_diffrn_radiation_type CuK\a
_diffrn_radiation_wavelength 1.54184
_diffrn_reflns_av_R_equivalents 0.0715
_diffrn_reflns_av_unetI/netI 0.0411
_diffrn_reflns_Laue_measured_fraction_full 1.000
_diffrn_reflns_Laue_measured_fraction_max 0.994
_diffrn_reflns_limit_h_max 27
_diffrn_reflns_limit_h_min -27
_diffrn_reflns_limit_k_max 23
_diffrn_reflns_limit_k_min -25
_diffrn_reflns_limit_l_max 22
_diffrn_reflns_limit_l_min -19
_diffrn_reflns_number 158756
_diffrn_reflns_point_group_measured_fraction_full 1.000
_diffrn_reflns_point_group_measured_fraction_max 0.994
_diffrn_reflns_theta_full 67.684
_diffrn_reflns_theta_max 74.098
_diffrn_reflns_theta_min 3.004
_diffrn_source 'micro-focus sealed X-ray tube'
_diffrn_source_type 'SuperNova (Cu) X-ray Source'
_exptl_absorpt_coefficient_mu 6.946
_exptl_absorpt_correction_T_max 0.61338
_exptl_absorpt_correction_T_min 0.58244
_exptl_absorpt_correction_type multi-scan
_exptl_absorpt_process_details
;
CrysAlisPro 1.171.38.43 (Rigaku Oxford Diffraction, 2015)
Spherical absorption correction
 using equivalent radius and absorption coefficient.
Empirical absorption correction using spherical harmonics,
 implemented in SCALE3 ABSPACK scaling algorithm.
;
_exptl_crystal_colour 'clear orange'
_exptl_crystal_colour_lustre clear
_exptl_crystal_colour_primary orange
_exptl_crystal_density_diffrn 1.422
_exptl_crystal_description prism
_exptl_crystal_F_000 3456
_exptl_crystal_recrystallization_method 'Slow recrystallization from ether'
_exptl_crystal_size_max 0.185
_exptl_crystal_size_mid 0.055
_exptl_crystal_size_min 0.048
_refine_diff_density_max 2.222
_refine_diff_density_min -3.803
_refine_diff_density_rms 0.128
_refine_ls_extinction_method none
_refine_ls_goodness_of_fit_ref 1.050
_refine_ls_hydrogen_treatment constr
_refine_ls_matrix_type full
_refine_ls_number_parameters 817
_refine_ls_number_reflns 15875
_refine_ls_number_restraints 0
_refine_ls_restrained_S_all 1.050
_refine_ls_R_factor_all 0.0582
_refine_ls_R_factor_gt 0.0478
_refine_ls_shift/su_max 0.003
_refine_ls_shift/su_mean 0.000
_refine_ls_structure_factor_coef Fsqd
_refine_ls_weighting_details 'w=1/[\s^2^(Fo^2^)+(0.0251P)^2^+39.1563P] where P=(Fo^2^+2Fc^2^)/3'
_refine_ls_weighting_scheme calc
_refine_ls_wR_factor_gt 0.1023
_refine_ls_wR_factor_ref 0.1094
_reflns_Friedel_coverage 0.000
_reflns_number_gt 13238
_reflns_number_total 15875
_reflns_threshold_expression 'I > 2\s(I)'
_cod_data_source_file c6cc09718a2.cif
_cod_data_source_block rk05_scaled
_cod_depositor_comments 'Adding full bibliography for 7119543--7119548.cif.'
_cod_database_code 7119548
_shelxl_version_number 2013-3
_chemical_oxdiff_formula 'C39 H62 O2 P2 S W'
_shelx_space_group_comment
;
The symmetry employed for this shelxl refinement is uniquely defined
by the following loop, which should always be used as a source of
symmetry information in preference to the above space-group names.
They are only intended as comments.
;
_reflns_odcompleteness_completeness 98.78
_reflns_odcompleteness_iscentric 1
_reflns_odcompleteness_theta 74.33
_olex2_refinement_description
;
1. Fixed Uiso
 At 1.2 times of:
  All C(H) groups, All C(H,H) groups
 At 1.5 times of:
  All C(H,H,H) groups
2.a Ternary CH refined with riding coordinates:
 C128(H3AA), C10(H7AA), C16(H9AA), C122(H37), C110(H56), C28(H9), C116(H12),
 C22(H22)
2.b Secondary CH2 refined with riding coordinates:
 C109(H20a,H20b), C11(H6Aa,H6Ab), C21(H24a,H24b), C129(H8Aa,H8Ab), C115(H33a,
 H33b), C127(H34a,H34b), C12(H40a,H40b), C17(H0Ba,H0Bb), C126(H45a,H45b),
 C112(H46a,H46b), C108(H48a,H48b), C133(H54a,H54b), C131(H59a,H59b), C130(H61a,
 H61b), C114(H63a,H63b), C123(H66a,H66b), C14(H68a,H68b), C19(H70a,H70b),
 C125(H74a,H74b), C20(H75a,H75b), C15(H81a,H81b), C111(H83a,H83b), C18(H89a,
 H89b), C124(H90a,H90b), C132(H98a,H98b), C8(H2Ba,H2Bb), C9(H13a,H13b),
 C29(H14a,H14b), C23(H18a,H18b), C33(H21a,H21b), C117(H23a,H23b), C121(H25a,
 H25b), C120(H26a,H26b), C118(H28a,H28b), C30(H29a,H29b), C32(H31a,H31b),
 C13(H1Aa,H1Ab), C31(H35a,H35b), C26(H36a,H36b), C27(H38a,H38b), C119(H41a,
 H41b), C25(H43a,H43b), C24(H44a,H44b), C113(H4a,H4b)
2.c Aromatic/amide H refined with riding coordinates:
 C35(H2AA), C135(H5AA), C37(H49), C139(H55), C36(H76), C137(H80), C38(H84),
 C138(H86), C136(H95), C39(H0AA)
2.d Idealised Me refined as rotating group:
 C104(H67a,H67b,H67c), C105(H72a,H72b,H72c), C4(H8a,H8b,H8c), C103(H3Ba,H3Bb,
 H3Bc), C5(H10a,H10b,H10c), C3(H11a,H11b,H11c)
;
_ins_header
;
TITL RK05_scaled in P2(1)/c 
REM P2(1)/c (#14 in standard setting)
CELL 1.54184  21.704194  20.773937  18.149560  90.0000 106.3363  90.0000
ZERR   10.00   0.000195   0.000163   0.000163   0.0000   0.0010   0.0000
LATT  1
SYMM -x, y+1/2,-z+1/2 
SFAC C H O P S W
UNIT 390.00 620.00 20.00 20.00 10.00 10.00
TREF
HKLF 4
END
;
_olex2_submission_special_instructions 'No special instructions were received'
_oxdiff_exptl_absorpt_empirical_details
;
Empirical correction (ABSPACK) includes:
- Absorption correction using spherical harmonics
- Frame scaling
;
_oxdiff_exptl_absorpt_empirical_full_max 1.376
_oxdiff_exptl_absorpt_empirical_full_min 0.845

loop_
_space_group_symop_operation_xyz
'x, y, z'
'-x, y+1/2, -z+1/2'
'-x, -y, -z'
'x, -y-1/2, z-1/2'

loop_
_atom_site_label
_atom_site_type_symbol
_atom_site_fract_x
_atom_site_fract_y
_atom_site_fract_z
_atom_site_U_iso_or_equiv
_atom_site_adp_type
_atom_site_occupancy
_atom_site_site_symmetry_order
_atom_site_calc_flag
_atom_site_refinement_flags_posn
W1 W 0.02495(2) 0.73483(2) -0.22824(2) 0.02402(6) Uani 1 1 d .
W2 W 0.52075(2) 0.75328(2) -0.23581(2) 0.02648(6) Uani 1 1 d .
P3 P 0.08001(6) 0.71094(6) -0.08647(7) 0.0278(2) Uani 1 1 d .
P4 P -0.07126(5) 0.72956(6) -0.17379(7) 0.0233(2) Uani 1 1 d .
P5 P 0.42450(6) 0.75582(6) -0.18140(7) 0.0278(2) Uani 1 1 d .
S6 S 0.50415(7) 0.87667(7) -0.25575(8) 0.0359(3) Uani 1 1 d .
S7 S 0.00784(6) 0.61184(6) -0.25218(7) 0.0306(2) Uani 1 1 d .
P8 P 0.57615(6) 0.77127(7) -0.09418(7) 0.0288(3) Uani 1 1 d .
C3AA C 0.6457(3) 0.7181(3) -0.0495(3) 0.0341(11) Uani 1 1 d .
H3AA H 0.6285 0.6731 -0.0558 0.041 Uiso 1 1 calc R
C20 C 0.5179(2) 0.7487(3) -0.0423(3) 0.0344(12) Uani 1 1 d .
H20A H 0.5120 0.7015 -0.0437 0.041 Uiso 1 1 calc R
H20B H 0.5338 0.7623 0.0121 0.041 Uiso 1 1 calc R
C4AA C 0.5334(2) 0.6659(3) -0.2354(3) 0.0337(11) Uani 1 1 d .
C6AA C -0.1403(2) 0.6109(2) -0.1855(3) 0.0316(11) Uani 1 1 d .
H6AA H -0.1034 0.5878 -0.1951 0.038 Uiso 1 1 calc R
H6AB H -0.1336 0.6130 -0.1293 0.038 Uiso 1 1 calc R
C24 C -0.1445(3) 0.8340(3) -0.2427(3) 0.0343(11) Uani 1 1 d .
H24A H -0.1802 0.8037 -0.2642 0.041 Uiso 1 1 calc R
H24B H -0.1168 0.8349 -0.2776 0.041 Uiso 1 1 calc R
C7AA C -0.1439(2) 0.6795(2) -0.2184(3) 0.0266(10) Uani 1 1 d .
H7AA H -0.1814 0.7012 -0.2073 0.032 Uiso 1 1 calc R
C8AA C 0.6981(3) 0.7199(3) -0.0902(3) 0.0388(12) Uani 1 1 d .
H8AA H 0.7168 0.7636 -0.0859 0.047 Uiso 1 1 calc R
H8AB H 0.6791 0.7103 -0.1454 0.047 Uiso 1 1 calc R
C9AA C -0.1053(2) 0.8102(3) -0.1633(3) 0.0291(10) Uani 1 1 d .
H9AA H -0.0682 0.8403 -0.1451 0.035 Uiso 1 1 calc R
C2AA C 0.0969(3) 0.5683(3) -0.3216(4) 0.0404(13) Uani 1 1 d .
H2AA H 0.1249 0.5649 -0.2710 0.049 Uiso 1 1 calc R
C33 C 0.3569(3) 0.8741(3) -0.1873(3) 0.0396(13) Uani 1 1 d .
H33A H 0.3638 0.8703 -0.1311 0.048 Uiso 1 1 calc R
H33B H 0.3939 0.8975 -0.1961 0.048 Uiso 1 1 calc R
C34 C 0.6518(3) 0.8824(3) -0.0891(3) 0.0344(11) Uani 1 1 d .
H34A H 0.6913 0.8645 -0.0534 0.041 Uiso 1 1 calc R
H34B H 0.6500 0.8680 -0.1417 0.041 Uiso 1 1 calc R
C37 C 0.5929(2) 0.8569(3) -0.0675(3) 0.0318(11) Uani 1 1 d .
H37 H 0.5559 0.8808 -0.1020 0.038 Uiso 1 1 calc R
C39 C 0.0354(3) 0.5921(2) -0.3328(3) 0.0312(11) Uani 1 1 d .
C40 C -0.2023(3) 0.5744(3) -0.2231(4) 0.0428(14) Uani 1 1 d .
H40A H -0.1983 0.5297 -0.2033 0.051 Uiso 1 1 calc R
H40B H -0.2383 0.5951 -0.2086 0.051 Uiso 1 1 calc R
C0BA C -0.1442(3) 0.8137(3) -0.1052(3) 0.0383(12) Uani 1 1 d .
H0BA H -0.1161 0.8029 -0.0535 0.046 Uiso 1 1 calc R
H0BB H -0.1793 0.7817 -0.1188 0.046 Uiso 1 1 calc R
C5AA C 0.5966(3) 0.9167(3) -0.3233(4) 0.0417(13) Uani 1 1 d .
H5AA H 0.6254 0.9155 -0.2730 0.050 Uiso 1 1 calc R
C45 C 0.6543(3) 0.9553(3) -0.0856(4) 0.0476(15) Uani 1 1 d .
H45A H 0.6170 0.9731 -0.1251 0.057 Uiso 1 1 calc R
H45B H 0.6938 0.9704 -0.0972 0.057 Uiso 1 1 calc R
C46 C 0.2766(3) 0.8500(3) -0.3451(4) 0.0467(15) Uani 1 1 d .
H46A H 0.2694 0.8541 -0.4012 0.056 Uiso 1 1 calc R
H46B H 0.2399 0.8259 -0.3362 0.056 Uiso 1 1 calc R
C48 C 0.4537(2) 0.7821(3) -0.0807(3) 0.0339(11) Uani 1 1 d .
H48A H 0.4595 0.8294 -0.0785 0.041 Uiso 1 1 calc R
H48B H 0.4218 0.7709 -0.0531 0.041 Uiso 1 1 calc R
C49 C 0.0779(4) 0.5543(3) -0.4576(4) 0.0507(16) Uani 1 1 d .
H49 H 0.0925 0.5413 -0.5000 0.061 Uiso 1 1 calc R
C50 C 0.5325(3) 0.8982(3) -0.3348(3) 0.0355(12) Uani 1 1 d .
C52 C 0.5462(3) 0.5971(3) -0.2479(3) 0.0351(11) Uani 1 1 d .
C54 C 0.6733(3) 0.7280(3) 0.0362(3) 0.0453(15) Uani 1 1 d .
H54A H 0.6386 0.7235 0.0616 0.054 Uiso 1 1 calc R
H54B H 0.6909 0.7722 0.0460 0.054 Uiso 1 1 calc R
C55 C 0.4918(3) 0.9001(3) -0.4093(3) 0.0412(13) Uani 1 1 d .
H55 H 0.4482 0.8876 -0.4187 0.049 Uiso 1 1 calc R
C56 C 0.3525(2) 0.8067(3) -0.2229(3) 0.0335(11) Uani 1 1 d .
H56 H 0.3149 0.7845 -0.2126 0.040 Uiso 1 1 calc R
C59 C 0.7790(3) 0.6824(3) 0.0299(4) 0.0496(16) Uani 1 1 d .
H59A H 0.7995 0.7254 0.0381 0.060 Uiso 1 1 calc R
H59B H 0.8122 0.6497 0.0520 0.060 Uiso 1 1 calc R
C61 C 0.7517(3) 0.6705(3) -0.0552(4) 0.0437(14) Uani 1 1 d .
H61A H 0.7339 0.6263 -0.0638 0.052 Uiso 1 1 calc R
H61B H 0.7862 0.6742 -0.0809 0.052 Uiso 1 1 calc R
C63 C 0.2951(3) 0.9120(3) -0.2227(4) 0.0536(17) Uani 1 1 d .
H63A H 0.2589 0.8909 -0.2091 0.064 Uiso 1 1 calc R
H63B H 0.2996 0.9560 -0.2010 0.064 Uiso 1 1 calc R
C66 C 0.5947(3) 0.8795(3) 0.0134(3) 0.0416(13) Uani 1 1 d .
H66A H 0.5562 0.8638 0.0268 0.050 Uiso 1 1 calc R
H66B H 0.6331 0.8616 0.0511 0.050 Uiso 1 1 calc R
C67 C 0.6136(3) 0.5907(3) -0.2582(4) 0.0515(16) Uani 1 1 d .
H67A H 0.6455 0.6045 -0.2111 0.077 Uiso 1 1 calc GR
H67B H 0.6169 0.6178 -0.3011 0.077 Uiso 1 1 calc GR
H67C H 0.6214 0.5457 -0.2691 0.077 Uiso 1 1 calc GR
C68 C -0.2202(3) 0.6409(3) -0.3426(3) 0.0413(13) Uani 1 1 d .
H68A H -0.2565 0.6646 -0.3324 0.050 Uiso 1 1 calc R
H68B H -0.2275 0.6388 -0.3989 0.050 Uiso 1 1 calc R
C70 C -0.2121(3) 0.9028(3) -0.1826(4) 0.0480(15) Uani 1 1 d .
H70A H -0.2496 0.8741 -0.2014 0.058 Uiso 1 1 calc R
H70B H -0.2282 0.9470 -0.1793 0.058 Uiso 1 1 calc R
C72 C 0.4973(3) 0.5716(3) -0.3197(4) 0.0569(18) Uani 1 1 d .
H72A H 0.4979 0.5985 -0.3638 0.085 Uiso 1 1 calc GR
H72B H 0.4543 0.5728 -0.3121 0.085 Uiso 1 1 calc GR
H72C H 0.5081 0.5272 -0.3293 0.085 Uiso 1 1 calc GR
C74 C 0.6535(4) 0.9800(3) -0.0072(4) 0.0524(16) Uani 1 1 d .
H74A H 0.6511 1.0276 -0.0085 0.063 Uiso 1 1 calc R
H74B H 0.6940 0.9675 0.0312 0.063 Uiso 1 1 calc R
C75 C -0.1719(3) 0.9017(3) -0.2382(4) 0.0415(13) Uani 1 1 d .
H75A H -0.1362 0.9329 -0.2214 0.050 Uiso 1 1 calc R
H75B H -0.1985 0.9148 -0.2898 0.050 Uiso 1 1 calc R
C76 C 0.1179(3) 0.5492(3) -0.3837(4) 0.0495(15) Uani 1 1 d .
H76 H 0.1600 0.5325 -0.3753 0.059 Uiso 1 1 calc R
C80 C 0.5774(4) 0.9389(3) -0.4580(4) 0.0541(17) Uani 1 1 d .
H80 H 0.5922 0.9531 -0.4997 0.065 Uiso 1 1 calc R
C81 C -0.1575(2) 0.6768(2) -0.3061(3) 0.0309(10) Uani 1 1 d .
H81A H -0.1604 0.7211 -0.3269 0.037 Uiso 1 1 calc R
H81B H -0.1216 0.6547 -0.3194 0.037 Uiso 1 1 calc R
C83 C 0.3387(3) 0.8127(3) -0.3103(3) 0.0354(12) Uani 1 1 d .
H83A H 0.3749 0.8352 -0.3224 0.042 Uiso 1 1 calc R
H83B H 0.3352 0.7692 -0.3334 0.042 Uiso 1 1 calc R
C84 C 0.0168(4) 0.5786(3) -0.4692(3) 0.0467(15) Uani 1 1 d .
H84 H -0.0109 0.5823 -0.5200 0.056 Uiso 1 1 calc R
C86 C 0.5144(4) 0.9200(3) -0.4697(3) 0.0500(16) Uani 1 1 d .
H86 H 0.4859 0.9206 -0.5202 0.060 Uiso 1 1 calc R
C89 C -0.1728(3) 0.8810(3) -0.1033(4) 0.0436(14) Uani 1 1 d .
H89A H -0.2005 0.8806 -0.0683 0.052 Uiso 1 1 calc R
H89B H -0.1376 0.9121 -0.0828 0.052 Uiso 1 1 calc R
C90 C 0.5968(3) 0.9531(3) 0.0170(4) 0.0499(15) Uani 1 1 d .
H90A H 0.5564 0.9706 -0.0171 0.060 Uiso 1 1 calc R
H90B H 0.6000 0.9672 0.0701 0.060 Uiso 1 1 calc R
C95 C 0.6186(4) 0.9369(3) -0.3843(4) 0.0523(16) Uani 1 1 d .
H95 H 0.6622 0.9493 -0.3755 0.063 Uiso 1 1 calc R
C98 C 0.7264(3) 0.6792(4) 0.0705(4) 0.0553(18) Uani 1 1 d .
H98A H 0.7451 0.6882 0.1259 0.066 Uiso 1 1 calc R
H98B H 0.7079 0.6353 0.0654 0.066 Uiso 1 1 calc R
O4 O 0.1502(2) 0.7241(2) -0.2833(3) 0.0488(11) Uani 1 1 d .
C9 C 0.0945(2) 0.6238(3) -0.0638(3) 0.0315(11) Uani 1 1 d .
H9 H 0.0565 0.6007 -0.0977 0.038 Uiso 1 1 calc R
C1BA C 0.1054(3) 0.7271(3) -0.2634(3) 0.0339(11) Uani 1 1 d .
C2BA C -0.0424(2) 0.7001(3) -0.0741(3) 0.0295(10) Uani 1 1 d .
H2BA H -0.0744 0.7099 -0.0463 0.035 Uiso 1 1 calc R
H2BB H -0.0365 0.6528 -0.0741 0.035 Uiso 1 1 calc R
C12 C 0.3900(2) 0.6745(3) -0.1748(3) 0.0327(11) Uani 1 1 d .
H12 H 0.4272 0.6444 -0.1570 0.039 Uiso 1 1 calc R
C13 C 0.0214(2) 0.7325(3) -0.0340(3) 0.0308(11) Uani 1 1 d .
H13A H 0.0369 0.7177 0.0199 0.037 Uiso 1 1 calc R
H13B H 0.0158 0.7798 -0.0339 0.037 Uiso 1 1 calc R
C14 C 0.1530(3) 0.5996(3) -0.0878(3) 0.0358(12) Uani 1 1 d .
H14A H 0.1490 0.6129 -0.1414 0.043 Uiso 1 1 calc R
H14B H 0.1926 0.6190 -0.0542 0.043 Uiso 1 1 calc R
C15 C 0.0471(3) 0.8913(2) -0.2419(3) 0.0313(11) Uani 1 1 d .
C16 C 0.0361(2) 0.8217(2) -0.2269(3) 0.0268(10) Uani 1 1 d .
C18 C 0.2005(3) 0.7630(3) -0.0830(3) 0.0415(13) Uani 1 1 d .
H18A H 0.2089 0.7225 -0.1073 0.050 Uiso 1 1 calc R
H18B H 0.1784 0.7930 -0.1243 0.050 Uiso 1 1 calc R
C21 C 0.0985(3) 0.6023(3) 0.0179(3) 0.0391(12) Uani 1 1 d .
H21A H 0.1365 0.6222 0.0543 0.047 Uiso 1 1 calc R
H21B H 0.0598 0.6169 0.0317 0.047 Uiso 1 1 calc R
C22 C 0.1566(3) 0.7488(4) -0.0308(4) 0.0529(18) Uani 1 1 d .
H22 H 0.1796 0.7156 0.0068 0.063 Uiso 1 1 calc R
C23 C 0.3515(3) 0.6513(3) -0.2544(3) 0.0402(13) Uani 1 1 d .
H23A H 0.3794 0.6520 -0.2892 0.048 Uiso 1 1 calc R
H23B H 0.3153 0.6812 -0.2753 0.048 Uiso 1 1 calc R
C0AA C -0.0046(3) 0.5975(3) -0.4077(3) 0.0394(12) Uani 1 1 d .
H0AA H -0.0467 0.6142 -0.4164 0.047 Uiso 1 1 calc R
C25 C 0.3508(3) 0.6688(3) -0.1171(4) 0.0453(14) Uani 1 1 d .
H25A H 0.3785 0.6794 -0.0651 0.054 Uiso 1 1 calc R
H25B H 0.3151 0.7002 -0.1304 0.054 Uiso 1 1 calc R
C26 C 0.3237(3) 0.6010(3) -0.1167(4) 0.0511(16) Uani 1 1 d .
H26A H 0.2957 0.6000 -0.0820 0.061 Uiso 1 1 calc R
H26B H 0.3594 0.5704 -0.0965 0.061 Uiso 1 1 calc R
C28 C 0.3253(3) 0.5830(3) -0.2521(4) 0.0493(15) Uani 1 1 d .
H28A H 0.2990 0.5706 -0.3041 0.059 Uiso 1 1 calc R
H28B H 0.3615 0.5523 -0.2359 0.059 Uiso 1 1 calc R
C29 C 0.1574(3) 0.5267(3) -0.0817(4) 0.0452(14) Uani 1 1 d .
H29A H 0.1963 0.5120 -0.0951 0.054 Uiso 1 1 calc R
H29B H 0.1195 0.5074 -0.1190 0.054 Uiso 1 1 calc R
C31 C 0.1038(3) 0.5293(3) 0.0246(4) 0.0492(15) Uani 1 1 d .
H31A H 0.0636 0.5097 -0.0074 0.059 Uiso 1 1 calc R
H31B H 0.1090 0.5166 0.0786 0.059 Uiso 1 1 calc R
C1AA C -0.2174(3) 0.5729(3) -0.3101(4) 0.0500(16) Uani 1 1 d .
H1AA H -0.2592 0.5512 -0.3321 0.060 Uiso 1 1 calc R
H1AB H -0.1840 0.5478 -0.3250 0.060 Uiso 1 1 calc R
C35 C 0.1603(3) 0.5036(3) -0.0009(4) 0.0509(16) Uani 1 1 d .
H35A H 0.1598 0.4560 0.0000 0.061 Uiso 1 1 calc R
H35B H 0.2009 0.5184 0.0355 0.061 Uiso 1 1 calc R
C36 C 0.2166(3) 0.8299(4) 0.0628(4) 0.0563(18) Uani 1 1 d .
H36A H 0.2110 0.8704 0.0889 0.068 Uiso 1 1 calc R
H36B H 0.2362 0.7977 0.1028 0.068 Uiso 1 1 calc R
C38 C 0.1498(4) 0.8052(4) 0.0146(5) 0.065(2) Uani 1 1 d .
H38A H 0.1236 0.7938 0.0493 0.078 Uiso 1 1 calc R
H38B H 0.1273 0.8398 -0.0201 0.078 Uiso 1 1 calc R
C41 C 0.2850(3) 0.5798(3) -0.1971(5) 0.0557(18) Uani 1 1 d .
H41A H 0.2696 0.5351 -0.1950 0.067 Uiso 1 1 calc R
H41B H 0.2470 0.6079 -0.2156 0.067 Uiso 1 1 calc R
C43 C 0.2610(4) 0.8417(5) 0.0140(6) 0.083(3) Uani 1 1 d .
H43A H 0.2472 0.8816 -0.0159 0.100 Uiso 1 1 calc R
H43B H 0.3047 0.8493 0.0484 0.100 Uiso 1 1 calc R
C44 C 0.2643(4) 0.7925(6) -0.0367(6) 0.097(4) Uani 1 1 d .
H44A H 0.2913 0.7577 -0.0071 0.117 Uiso 1 1 calc R
H44B H 0.2866 0.8094 -0.0733 0.117 Uiso 1 1 calc R
O0AA O 0.6472(2) 0.7651(2) -0.2888(3) 0.0477(11) Uani 1 1 d .
C6 C 0.6011(3) 0.7618(3) -0.2700(3) 0.0350(11) Uani 1 1 d .
C7 C -0.0277(3) 0.7460(3) -0.3374(3) 0.0347(11) Uani 1 1 d .
C8 C 0.1137(3) 0.8991(3) -0.2545(5) 0.0563(19) Uani 1 1 d .
H8A H 0.1165 0.8723 -0.2979 0.084 Uiso 1 1 calc GR
H8B H 0.1467 0.8856 -0.2082 0.084 Uiso 1 1 calc GR
H8C H 0.1205 0.9443 -0.2655 0.084 Uiso 1 1 calc GR
C3BA C 0.5425(4) 0.5574(3) -0.1779(4) 0.063(2) Uani 1 1 d .
H3BA H 0.4990 0.5601 -0.1722 0.094 Uiso 1 1 calc GR
H3BB H 0.5733 0.5744 -0.1316 0.094 Uiso 1 1 calc GR
H3BC H 0.5529 0.5123 -0.1852 0.094 Uiso 1 1 calc GR
C10 C -0.0032(4) 0.9144(3) -0.3143(4) 0.0589(19) Uani 1 1 d .
H10A H -0.0463 0.9074 -0.3085 0.088 Uiso 1 1 calc GR
H10B H 0.0014 0.8903 -0.3588 0.088 Uiso 1 1 calc GR
H10C H 0.0030 0.9604 -0.3218 0.088 Uiso 1 1 calc GR
C11 C 0.0424(5) 0.9319(3) -0.1743(4) 0.064(2) Uani 1 1 d .
H11A H 0.0760 0.9188 -0.1282 0.096 Uiso 1 1 calc GR
H11B H 0.0002 0.9258 -0.1658 0.096 Uiso 1 1 calc GR
H11C H 0.0481 0.9774 -0.1851 0.096 Uiso 1 1 calc GR
C4 C 0.2798(4) 0.9162(3) -0.3097(4) 0.062(2) Uani 1 1 d .
H4A H 0.2381 0.9384 -0.3305 0.074 Uiso 1 1 calc R
H4B H 0.3133 0.9419 -0.3235 0.074 Uiso 1 1 calc R
O1 O 0.4368(2) 0.7357(3) -0.4070(2) 0.0536(12) Uani 1 1 d .
C2 C 0.4655(3) 0.7429(3) -0.3467(3) 0.0369(12) Uani 1 1 d .
O5 O -0.0581(2) 0.7548(2) -0.3998(2) 0.0454(10) Uani 1 1 d .

loop_
_atom_site_aniso_label
_atom_site_aniso_U_11
_atom_site_aniso_U_22
_atom_site_aniso_U_33
_atom_site_aniso_U_23
_atom_site_aniso_U_13
_atom_site_aniso_U_12
W1 0.02355(11) 0.02560(11) 0.02535(11) -0.00252(8) 0.01084(8) -0.00245(8)
W2 0.02396(11) 0.03273(12) 0.02501(11) 0.00582(8) 0.01058(8) 0.00544(8)
P3 0.0184(5) 0.0385(7) 0.0264(6) -0.0084(5) 0.0064(4) -0.0037(5)
P4 0.0190(5) 0.0286(6) 0.0224(5) -0.0008(4) 0.0061(4) -0.0031(4)
P5 0.0212(5) 0.0372(7) 0.0258(6) 0.0042(5) 0.0077(5) 0.0064(5)
S6 0.0420(7) 0.0354(7) 0.0326(6) 0.0047(5) 0.0144(5) 0.0079(5)
S7 0.0376(6) 0.0264(6) 0.0291(6) -0.0018(4) 0.0115(5) -0.0024(5)
P8 0.0222(6) 0.0407(7) 0.0244(6) 0.0071(5) 0.0077(5) 0.0043(5)
C3AA 0.030(3) 0.040(3) 0.032(3) 0.006(2) 0.007(2) 0.004(2)
C20 0.025(2) 0.055(3) 0.024(2) 0.009(2) 0.0086(19) 0.003(2)
C4AA 0.021(2) 0.056(3) 0.027(2) 0.001(2) 0.0129(19) -0.003(2)
C6AA 0.026(2) 0.032(3) 0.036(3) 0.006(2) 0.008(2) -0.006(2)
C24 0.031(3) 0.035(3) 0.033(3) -0.002(2) 0.003(2) 0.002(2)
C7AA 0.022(2) 0.027(2) 0.029(2) 0.0016(18) 0.0047(18) -0.0048(18)
C8AA 0.026(3) 0.048(3) 0.044(3) 0.013(2) 0.013(2) 0.012(2)
C9AA 0.022(2) 0.035(3) 0.031(2) -0.005(2) 0.0087(19) -0.0020(19)
C2AA 0.037(3) 0.041(3) 0.041(3) 0.000(2) 0.006(2) 0.004(2)
C33 0.034(3) 0.043(3) 0.041(3) -0.006(2) 0.008(2) 0.008(2)
C34 0.027(3) 0.041(3) 0.034(3) 0.003(2) 0.007(2) -0.002(2)
C37 0.026(2) 0.041(3) 0.030(3) 0.001(2) 0.009(2) 0.002(2)
C39 0.038(3) 0.027(2) 0.027(2) -0.0006(19) 0.007(2) -0.004(2)
C40 0.038(3) 0.033(3) 0.051(3) 0.008(2) 0.003(3) -0.013(2)
C0BA 0.034(3) 0.043(3) 0.043(3) -0.008(2) 0.019(2) -0.002(2)
C5AA 0.043(3) 0.044(3) 0.039(3) 0.001(2) 0.012(3) 0.000(3)
C45 0.044(3) 0.047(4) 0.054(4) 0.009(3) 0.018(3) 0.002(3)
C46 0.042(3) 0.044(3) 0.045(3) 0.003(3) -0.001(3) 0.018(3)
C48 0.025(2) 0.051(3) 0.027(2) 0.002(2) 0.010(2) 0.003(2)
C49 0.074(5) 0.042(3) 0.042(3) -0.004(3) 0.027(3) 0.003(3)
C50 0.044(3) 0.028(3) 0.034(3) 0.000(2) 0.010(2) 0.007(2)
C52 0.036(3) 0.030(3) 0.042(3) 0.000(2) 0.015(2) 0.003(2)
C54 0.035(3) 0.069(4) 0.030(3) 0.002(3) 0.005(2) 0.016(3)
C55 0.050(3) 0.034(3) 0.036(3) 0.000(2) 0.007(3) 0.001(2)
C56 0.025(2) 0.043(3) 0.033(3) 0.004(2) 0.009(2) 0.011(2)
C59 0.033(3) 0.058(4) 0.050(4) -0.004(3) -0.001(3) 0.011(3)
C61 0.035(3) 0.043(3) 0.048(3) 0.002(3) 0.004(3) 0.009(2)
C63 0.044(4) 0.054(4) 0.058(4) -0.011(3) 0.007(3) 0.022(3)
C66 0.044(3) 0.050(3) 0.032(3) -0.002(2) 0.012(2) -0.002(3)
C67 0.038(3) 0.046(4) 0.074(5) -0.009(3) 0.022(3) 0.005(3)
C68 0.037(3) 0.037(3) 0.039(3) 0.003(2) -0.006(2) -0.012(2)
C70 0.034(3) 0.041(3) 0.068(4) -0.009(3) 0.013(3) 0.009(2)
C72 0.048(4) 0.052(4) 0.064(4) -0.019(3) 0.004(3) 0.005(3)
C74 0.057(4) 0.044(4) 0.053(4) 0.001(3) 0.010(3) -0.001(3)
C75 0.038(3) 0.033(3) 0.050(3) -0.003(2) 0.006(3) 0.007(2)
C76 0.052(4) 0.047(4) 0.054(4) -0.003(3) 0.022(3) 0.010(3)
C80 0.085(5) 0.039(3) 0.046(4) -0.001(3) 0.033(4) -0.006(3)
C81 0.030(3) 0.031(3) 0.028(2) 0.0007(19) 0.002(2) -0.006(2)
C83 0.030(3) 0.037(3) 0.036(3) 0.004(2) 0.004(2) 0.011(2)
C84 0.067(4) 0.041(3) 0.030(3) -0.002(2) 0.009(3) -0.003(3)
C86 0.080(5) 0.037(3) 0.029(3) 0.001(2) 0.010(3) 0.002(3)
C89 0.034(3) 0.047(3) 0.053(4) -0.012(3) 0.018(3) 0.004(2)
C90 0.056(4) 0.053(4) 0.043(3) -0.002(3) 0.017(3) 0.007(3)
C95 0.060(4) 0.044(4) 0.059(4) 0.000(3) 0.028(3) -0.010(3)
C98 0.050(4) 0.077(5) 0.031(3) 0.011(3) -0.002(3) 0.018(3)
O4 0.044(2) 0.058(3) 0.058(3) -0.007(2) 0.036(2) -0.001(2)
C9 0.024(2) 0.046(3) 0.023(2) 0.000(2) 0.0036(19) 0.002(2)
C1BA 0.037(3) 0.028(3) 0.033(3) -0.006(2) 0.003(2) -0.002(2)
C2BA 0.021(2) 0.042(3) 0.027(2) -0.001(2) 0.0083(18) -0.001(2)
C12 0.024(2) 0.038(3) 0.036(3) 0.006(2) 0.009(2) 0.004(2)
C13 0.022(2) 0.047(3) 0.025(2) -0.007(2) 0.0091(18) 0.000(2)
C14 0.027(3) 0.044(3) 0.037(3) -0.003(2) 0.012(2) 0.003(2)
C15 0.030(3) 0.027(2) 0.041(3) 0.001(2) 0.015(2) -0.0032(19)
C16 0.025(2) 0.034(3) 0.024(2) 0.0001(18) 0.0104(18) 0.0010(19)
C18 0.028(3) 0.055(4) 0.041(3) -0.014(3) 0.008(2) -0.011(2)
C21 0.037(3) 0.049(3) 0.032(3) 0.003(2) 0.010(2) 0.002(2)
C22 0.036(3) 0.082(5) 0.042(3) -0.031(3) 0.014(3) -0.024(3)
C23 0.033(3) 0.042(3) 0.044(3) 0.008(2) 0.007(2) 0.004(2)
C0AA 0.041(3) 0.036(3) 0.036(3) -0.002(2) 0.003(2) 0.000(2)
C25 0.040(3) 0.052(4) 0.051(4) 0.011(3) 0.024(3) 0.003(3)
C26 0.040(3) 0.057(4) 0.065(4) 0.014(3) 0.028(3) 0.000(3)
C28 0.041(3) 0.042(3) 0.062(4) 0.005(3) 0.010(3) 0.001(3)
C29 0.039(3) 0.047(3) 0.049(3) -0.007(3) 0.012(3) 0.006(3)
C31 0.055(4) 0.053(4) 0.040(3) 0.006(3) 0.013(3) 0.000(3)
C1AA 0.054(4) 0.035(3) 0.051(4) 0.003(3) -0.001(3) -0.017(3)
C35 0.055(4) 0.043(3) 0.051(4) 0.007(3) 0.011(3) 0.010(3)
C36 0.044(4) 0.068(5) 0.051(4) -0.028(3) 0.005(3) -0.017(3)
C38 0.057(4) 0.069(5) 0.067(5) -0.029(4) 0.015(4) -0.017(4)
C41 0.033(3) 0.049(4) 0.083(5) 0.015(3) 0.011(3) -0.006(3)
C43 0.065(5) 0.095(7) 0.090(7) -0.040(5) 0.023(5) -0.050(5)
C44 0.053(5) 0.161(10) 0.090(7) -0.069(7) 0.038(5) -0.067(6)
O0AA 0.040(2) 0.065(3) 0.050(2) 0.013(2) 0.032(2) 0.008(2)
C6 0.035(3) 0.036(3) 0.034(3) 0.009(2) 0.010(2) 0.003(2)
C7 0.033(3) 0.034(3) 0.040(3) -0.005(2) 0.016(2) -0.004(2)
C8 0.043(4) 0.037(3) 0.096(6) 0.014(3) 0.032(4) -0.007(3)
C3BA 0.101(6) 0.034(3) 0.063(5) 0.008(3) 0.040(4) 0.006(4)
C10 0.056(4) 0.044(4) 0.069(5) 0.023(3) 0.004(4) -0.004(3)
C11 0.111(7) 0.031(3) 0.059(4) -0.007(3) 0.039(4) -0.006(4)
C4 0.062(4) 0.049(4) 0.061(4) -0.002(3) -0.003(4) 0.032(3)
O1 0.057(3) 0.077(3) 0.027(2) -0.004(2) 0.012(2) 0.007(2)
C2 0.033(3) 0.056(3) 0.022(3) 0.002(2) 0.008(2) 0.010(2)
O5 0.046(2) 0.063(3) 0.027(2) 0.0078(18) 0.0081(18) 0.002(2)

loop_
_atom_type_symbol
_atom_type_description
_atom_type_scat_dispersion_real
_atom_type_scat_dispersion_imag
_atom_type_scat_source
C C 0.0181 0.0091 'International Tables Vol C Tables 4.2.6.8 and 6.1.1.4'
H H 0.0000 0.0000 'International Tables Vol C Tables 4.2.6.8 and 6.1.1.4'
O O 0.0492 0.0322 'International Tables Vol C Tables 4.2.6.8 and 6.1.1.4'
P P 0.2955 0.4335 'International Tables Vol C Tables 4.2.6.8 and 6.1.1.4'
S S 0.3331 0.5567 'International Tables Vol C Tables 4.2.6.8 and 6.1.1.4'
W W -5.4734 5.5774 'International Tables Vol C Tables 4.2.6.8 and 6.1.1.4'

loop_
_exptl_crystal_face_index_h
_exptl_crystal_face_index_k
_exptl_crystal_face_index_l
_exptl_crystal_face_perp_dist
8 8 -8 0.0204
-7 -8 9 0.0274
-12 4 -3 0.0728
-1 -9 9 0.0455
-7 10 7 0.0281
7 -10 -6 0.0141
12 -2 3 0.0832
-12 -6 6 0.0476

loop_
_geom_angle_atom_site_label_1
_geom_angle_atom_site_label_2
_geom_angle_atom_site_label_3
_geom_angle
P3 W1 S7 88.96(4)
P4 W1 P3 78.70(4)
P4 W1 S7 85.90(4)
C1BA W1 P3 95.80(15)
C1BA W1 P4 171.83(16)
C1BA W1 S7 87.97(15)
C16 W1 P3 98.96(15)
C16 W1 P4 99.07(15)
C16 W1 S7 171.32(15)
C16 W1 C1BA 87.7(2)
C16 W1 C7 86.3(2)
C7 W1 P3 172.29(16)
C7 W1 P4 94.95(16)
C7 W1 S7 86.20(16)
C7 W1 C1BA 90.0(2)
P5 W2 S6 86.39(4)
P8 W2 P5 79.12(4)
P8 W2 S6 90.20(4)
C4AA W2 P5 99.00(15)
C4AA W2 S6 172.03(16)
C4AA W2 P8 96.55(16)
C4AA W2 C6 87.0(2)
C4AA W2 C2 86.8(2)
C6 W2 P5 172.28(17)
C6 W2 S6 88.21(16)
C6 W2 P8 95.40(16)
C6 W2 C2 91.4(2)
C2 W2 P5 93.77(16)
C2 W2 S6 86.95(18)
C2 W2 P8 172.51(16)
C9 P3 W1 114.34(16)
C13 P3 W1 106.07(17)
C13 P3 C9 102.7(2)
C13 P3 C22 104.9(3)
C22 P3 W1 123.8(2)
C22 P3 C9 102.8(3)
C7AA P4 W1 122.51(17)
C9AA P4 W1 113.10(16)
C9AA P4 C7AA 103.5(2)
C2BA P4 W1 107.72(16)
C2BA P4 C7AA 104.6(2)
C2BA P4 C9AA 103.5(2)
C48 P5 W2 107.47(17)
C48 P5 C56 104.4(2)
C48 P5 C12 103.7(3)
C56 P5 W2 122.75(18)
C56 P5 C12 103.5(2)
C12 P5 W2 113.18(17)
C50 S6 W2 107.23(18)
C39 S7 W1 107.36(17)
C3AA P8 W2 116.65(18)
C20 P8 W2 106.47(17)
C20 P8 C3AA 102.4(2)
C20 P8 C37 102.9(3)
C37 P8 W2 114.09(17)
C37 P8 C3AA 112.4(2)
C8AA C3AA P8 113.5(4)
C54 C3AA P8 113.8(4)
C54 C3AA C8AA 111.2(5)
C48 C20 P8 108.6(3)
C52 C4AA W2 170.1(4)
C40 C6AA C7AA 110.2(4)
C9AA C24 C75 111.5(5)
C6AA C7AA P4 113.7(3)
C81 C7AA P4 111.2(3)
C81 C7AA C6AA 110.0(4)
C3AA C8AA C61 111.3(5)
C24 C9AA P4 109.0(3)
C0BA C9AA P4 115.3(4)
C0BA C9AA C24 111.4(4)
C39 C2AA C76 120.5(6)
C63 C33 C56 110.4(5)
C45 C34 C37 110.9(5)
C34 C37 P8 112.4(4)
C66 C37 P8 119.7(4)
C66 C37 C34 109.9(5)
C2AA C39 S7 119.8(4)
C2AA C39 C0AA 118.7(5)
C0AA C39 S7 121.5(5)
C1AA C40 C6AA 112.2(5)
C9AA C0BA C89 111.5(5)
C95 C5AA C50 120.8(6)
C34 C45 C74 111.5(5)
C4 C46 C83 110.8(5)
C20 C48 P5 109.3(4)
C84 C49 C76 119.4(6)
C5AA C50 S6 120.3(4)
C55 C50 S6 121.6(5)
C55 C50 C5AA 118.0(6)
C4AA C52 C67 109.2(5)
C4AA C52 C72 110.4(5)
C4AA C52 C3BA 109.5(5)
C67 C52 C3BA 109.2(6)
C72 C52 C67 109.0(5)
C72 C52 C3BA 109.5(6)
C3AA C54 C98 111.2(5)
C86 C55 C50 120.6(6)
C33 C56 P5 113.7(4)
C33 C56 C83 109.4(5)
C83 C56 P5 111.2(4)
C61 C59 C98 110.8(5)
C59 C61 C8AA 110.1(5)
C4 C63 C33 112.1(5)
C90 C66 C37 109.9(5)
C1AA C68 C81 110.5(5)
C75 C70 C89 110.6(5)
C45 C74 C90 111.7(6)
C70 C75 C24 110.8(5)
C49 C76 C2AA 120.5(6)
C86 C80 C95 118.9(6)
C68 C81 C7AA 110.8(4)
C46 C83 C56 111.1(5)
C49 C84 C0AA 120.5(6)
C80 C86 C55 121.3(6)
C70 C89 C0BA 111.9(5)
C74 C90 C66 111.7(6)
C80 C95 C5AA 120.4(7)
C59 C98 C54 110.8(6)
C14 C9 P3 110.8(4)
C21 C9 P3 117.3(4)
C21 C9 C14 110.7(4)
O4 C1BA W1 178.6(5)
C13 C2BA P4 109.5(4)
C23 C12 P5 110.3(4)
C25 C12 P5 115.2(4)
C25 C12 C23 111.2(5)
C2BA C13 P3 108.0(3)
C29 C14 C9 110.2(5)
C16 C15 C8 109.4(4)
C16 C15 C10 110.3(5)
C16 C15 C11 109.8(5)
C10 C15 C8 108.2(5)
C11 C15 C8 110.0(6)
C11 C15 C10 109.1(6)
C15 C16 W1 168.2(4)
C44 C18 C22 110.9(5)
C31 C21 C9 110.6(5)
C18 C22 P3 111.0(4)
C38 C22 P3 115.3(5)
C38 C22 C18 111.7(6)
C12 C23 C28 112.0(5)
C84 C0AA C39 120.5(6)
C26 C25 C12 111.4(5)
C25 C26 C41 111.7(6)
C41 C28 C23 110.5(6)
C14 C29 C35 111.6(5)
C21 C31 C35 111.9(6)
C40 C1AA C68 110.9(5)
C31 C35 C29 111.3(5)
C43 C36 C38 111.9(6)
C22 C38 C36 110.8(6)
C28 C41 C26 110.8(5)
C44 C43 C36 115.6(7)
C43 C44 C18 116.8(8)
O0AA C6 W2 178.3(5)
O5 C7 W1 177.5(5)
C46 C4 C63 111.0(6)
O1 C2 W2 177.7(6)

loop_
_geom_bond_atom_site_label_1
_geom_bond_atom_site_label_2
_geom_bond_distance
W1 P3 2.5622(13)
W1 P4 2.5515(12)
W1 S7 2.6008(12)
W1 C1BA 2.026(6)
W1 C16 1.821(5)
W1 C7 2.003(6)
W2 P5 2.5498(12)
W2 S6 2.5995(14)
W2 P8 2.5405(13)
W2 C4AA 1.836(6)
W2 C6 2.017(6)
W2 C2 2.045(5)
P3 C9 1.864(6)
P3 C13 1.846(5)
P3 C22 1.860(6)
P4 C7AA 1.872(5)
P4 C9AA 1.861(5)
P4 C2BA 1.844(5)
P5 C48 1.841(5)
P5 C56 1.862(5)
P5 C12 1.865(6)
S6 C50 1.771(6)
S7 C39 1.777(5)
P8 C3AA 1.863(5)
P8 C20 1.837(5)
P8 C37 1.853(6)
C3AA C8AA 1.521(7)
C3AA C54 1.515(7)
C20 C48 1.538(7)
C4AA C52 1.486(8)
C6AA C7AA 1.538(7)
C6AA C40 1.528(7)
C24 C9AA 1.534(7)
C24 C75 1.537(7)
C7AA C81 1.537(7)
C8AA C61 1.547(7)
C9AA C0BA 1.528(7)
C2AA C39 1.383(8)
C2AA C76 1.387(9)
C33 C56 1.534(8)
C33 C63 1.532(8)
C34 C37 1.534(7)
C34 C45 1.516(8)
C37 C66 1.531(7)
C39 C0AA 1.397(7)
C40 C1AA 1.521(9)
C0BA C89 1.533(8)
C5AA C50 1.401(8)
C5AA C95 1.389(9)
C45 C74 1.517(9)
C46 C83 1.529(7)
C46 C4 1.513(9)
C49 C76 1.382(10)
C49 C84 1.380(10)
C50 C55 1.392(8)
C52 C67 1.530(8)
C52 C72 1.526(8)
C52 C3BA 1.536(8)
C54 C98 1.531(8)
C55 C86 1.383(9)
C56 C83 1.534(7)
C59 C61 1.511(9)
C59 C98 1.524(10)
C63 C4 1.521(10)
C66 C90 1.529(9)
C68 C81 1.529(7)
C68 C1AA 1.526(8)
C70 C75 1.511(9)
C70 C89 1.521(9)
C74 C90 1.525(10)
C80 C86 1.381(11)
C80 C95 1.383(10)
C84 C0AA 1.381(9)
O4 C1BA 1.132(7)
C9 C14 1.539(7)
C9 C21 1.527(7)
C2BA C13 1.528(7)
C12 C23 1.529(8)
C12 C25 1.527(7)
C14 C29 1.519(8)
C15 C16 1.502(7)
C15 C8 1.536(8)
C15 C10 1.530(8)
C15 C11 1.515(8)
C18 C22 1.548(8)
C18 C44 1.533(8)
C21 C31 1.523(9)
C22 C38 1.464(9)
C23 C28 1.533(8)
C25 C26 1.527(9)
C26 C41 1.531(10)
C28 C41 1.503(10)
C29 C35 1.528(9)
C31 C35 1.523(9)
C36 C38 1.554(9)
C36 C43 1.500(11)
C43 C44 1.390(12)
O0AA C6 1.147(7)
C7 O5 1.153(7)
O1 C2 1.106(7)

loop_
_exptl_oxdiff_crystal_face_indexfrac_h
_exptl_oxdiff_crystal_face_indexfrac_k
_exptl_oxdiff_crystal_face_indexfrac_l
_exptl_oxdiff_crystal_face_x
_exptl_oxdiff_crystal_face_y
_exptl_oxdiff_crystal_face_z
7.9906 7.9927 -7.9873 0.0709 0.4883 -0.8494
-6.9916 -7.9924 8.9873 -0.1118 -0.3902 0.9247
-11.9911 3.9934 -3.0047 -0.1970 -0.8908 -0.4949
-0.9963 -8.9903 8.9910 0.0104 0.0309 1.0240
-7.0008 9.9899 6.9939 -0.9894 -0.1872 -0.0740
7.0006 -9.9897 -5.9946 0.9373 0.2128 0.1407
11.9900 -1.9953 3.0053 0.0879 0.9191 0.3987
-11.9877 -5.9957 5.9866 -0.1208 -0.8015 0.5858
